data_4063815
loop_
_publ_author_name
'Bokach, Nadezhda A.'
'Balova, Irina A.'
'Haukka, Matti'
'Kukushkin, Vadim Yu.'

_publ_section_title
;
 Highly Stereoselective 1,3-Dipolar Cycloaddition of Nitrones to
 (Nitrile)2PtIISpecies Furnishing Diastereomerically Pure
 2,3-Dihydro-1,2,4-oxadiazole Ligands
;
_journal_issue 3
_journal_name_full Organometallics
_journal_page_first 595
_journal_paper_doi 10.1021/om100957b
_journal_volume 30
_journal_year 2011
_chemical_absolute_configuration unk
_chemical_formula_moiety 'C40 H52 Cl2 N4 O4 Pt, C H Cl3'
_chemical_formula_sum 'C41 H53 Cl5 N4 O4 Pt'
_chemical_formula_weight 1038.21
_chemical_name_systematic
;
 ?
;
_space_group_IT_number 4
_symmetry_cell_setting monoclinic
_symmetry_space_group_name_Hall 'P 2yb'
_symmetry_space_group_name_H-M 'P 1 21 1'
_atom_sites_solution_hydrogens geom
_atom_sites_solution_primary direct
_atom_sites_solution_secondary difmap
_audit_creation_method SHELXL-97
_cell_angle_alpha 90.00
_cell_angle_beta 96.614(6)
_cell_angle_gamma 90.00
_cell_formula_units_Z 2
_cell_length_a 11.8983(2)
_cell_length_b 11.60150(10)
_cell_length_c 15.6181(2)
_cell_measurement_reflns_used 11803
_cell_measurement_temperature 100(2)
_cell_measurement_theta_max 30.03
_cell_measurement_theta_min 1.00
_cell_volume 2141.55(6)
_computing_cell_refinement 'EvalCCD (Duisenberg, 2003)'
_computing_data_collection 'Collect (Bruker AXS BV, 1997-2008)'
_computing_data_reduction 'EvalCCD (Duisenberg, 2003)'
_computing_molecular_graphics 'Diamond v.3.1f (Brandenburg, 2008)'
_computing_publication_material 'SHELXL-97 (Sheldrick, 1997)'
_computing_structure_refinement 'SHELXL-97 (Sheldrick, 1997)'
_computing_structure_solution 'SHELXS-97 (Sheldrick, 1997)'
_diffrn_ambient_temperature 100(2)
_diffrn_detector_area_resol_mean 9
_diffrn_measured_fraction_theta_full 0.999
_diffrn_measured_fraction_theta_max 0.999
_diffrn_measurement_device '95mm CCD camera on \k-goniostat'
_diffrn_measurement_device_type 'Nonius KappaCCD'
_diffrn_measurement_method '\f scans and \w scans with \k offset'
_diffrn_radiation_monochromator 'horizontally mounted graphite crystal'
_diffrn_radiation_source 'fine-focus sealed tube'
_diffrn_radiation_type MoK\a
_diffrn_radiation_wavelength 0.71073
_diffrn_reflns_av_R_equivalents 0.0339
_diffrn_reflns_av_sigmaI/netI 0.0398
_diffrn_reflns_limit_h_max 15
_diffrn_reflns_limit_h_min -15
_diffrn_reflns_limit_k_max 15
_diffrn_reflns_limit_k_min -14
_diffrn_reflns_limit_l_max 20
_diffrn_reflns_limit_l_min -20
_diffrn_reflns_number 44066
_diffrn_reflns_theta_full 27.50
_diffrn_reflns_theta_max 27.50
_diffrn_reflns_theta_min 2.19
_exptl_absorpt_coefficient_mu 3.633
_exptl_absorpt_correction_T_max 0.5608
_exptl_absorpt_correction_T_min 0.3612
_exptl_absorpt_correction_type multi-scan
_exptl_absorpt_process_details 'SADABS-2008/1 (Sheldrick, 2008)'
_exptl_crystal_colour yellow
_exptl_crystal_density_diffrn 1.610
_exptl_crystal_density_method 'not measured'
_exptl_crystal_description block
_exptl_crystal_F_000 1044
_exptl_crystal_size_max 0.35
_exptl_crystal_size_mid 0.23
_exptl_crystal_size_min 0.18
_refine_diff_density_max 0.594
_refine_diff_density_min -0.499
_refine_diff_density_rms 0.076
_refine_ls_abs_structure_details 'Flack H D (1983), Acta Cryst. A39, 876-881'
_refine_ls_abs_structure_Flack 0.013(3)
_refine_ls_extinction_method none
_refine_ls_goodness_of_fit_ref 0.962
_refine_ls_hydrogen_treatment constr
_refine_ls_matrix_type full
_refine_ls_number_parameters 504
_refine_ls_number_reflns 9279
_refine_ls_number_restraints 1
_refine_ls_restrained_S_all 0.962
_refine_ls_R_factor_all 0.0216
_refine_ls_R_factor_gt 0.0177
_refine_ls_shift/su_max 0.002
_refine_ls_shift/su_mean 0.000
_refine_ls_structure_factor_coef Fsqd
_refine_ls_weighting_details 'calc w=1/[\s^2^(Fo^2^)+(0.0000P)^2^+0.0000P] where P=(Fo^2^+2Fc^2^)/3'
_refine_ls_weighting_scheme calc
_refine_ls_wR_factor_gt 0.0347
_refine_ls_wR_factor_ref 0.0359
_reflns_number_gt 8751
_reflns_number_total 9279
_reflns_threshold_expression >2sigma(I)
_cod_data_source_file om100957b_si_002.cif
_cod_data_source_block 8
_cod_original_cell_volume 2141.55(5)
_cod_original_sg_symbol_H-M 'P 21'
_cod_database_code 4063815

loop_
_symmetry_equiv_pos_as_xyz
'x, y, z'
'-x, y+1/2, -z'

loop_
_atom_site_label
_atom_site_type_symbol
_atom_site_fract_x
_atom_site_fract_y
_atom_site_fract_z
_atom_site_U_iso_or_equiv
_atom_site_adp_type
_atom_site_occupancy
_atom_site_symmetry_multiplicity
_atom_site_calc_flag
_atom_site_refinement_flags
Pt1 Pt 0.411193(6) 0.248904(13) 0.205519(5) 0.00944(3) Uani 1 1 d .
Cl1 Cl 0.49745(6) 0.37407(5) 0.11983(4) 0.02168(14) Uani 1 1 d .
Cl2 Cl 0.32472(5) 0.12163(5) 0.29118(4) 0.01560(12) Uani 1 1 d .
Cl3 Cl 0.15666(9) 0.83341(7) 0.19901(7) 0.0537(3) Uani 1 1 d .
Cl4 Cl -0.01756(7) 0.99164(8) 0.13196(6) 0.0445(2) Uani 1 1 d .
Cl5 Cl 0.03367(10) 0.96126(11) 0.31533(7) 0.0580(3) Uani 1 1 d .
O1 O 0.70855(14) 0.12325(14) 0.34106(11) 0.0144(4) Uani 1 1 d .
O2 O 0.54343(14) -0.00315(14) 0.17383(11) 0.0138(4) Uani 1 1 d .
O3 O 0.07848(14) 0.33951(14) 0.11633(10) 0.0130(4) Uani 1 1 d .
O4 O 0.24607(14) 0.43156(14) 0.29557(10) 0.0121(3) Uani 1 1 d .
N1 N 0.55968(16) 0.17801(17) 0.25166(13) 0.0113(4) Uani 1 1 d .
N2 N 0.69394(17) 0.03131(17) 0.27625(13) 0.0137(4) Uani 1 1 d .
N3 N 0.25917(17) 0.31733(16) 0.16747(13) 0.0099(4) Uani 1 1 d .
N4 N 0.09511(17) 0.41507(17) 0.19161(13) 0.0121(4) Uani 1 1 d .
C1 C 0.6195(2) 0.1969(2) 0.32395(17) 0.0128(5) Uani 1 1 d .
C2 C 0.6096(2) 0.28445(19) 0.38982(16) 0.0139(6) Uani 1 1 d .
C3 C 0.5357(2) 0.3782(2) 0.37630(17) 0.0171(5) Uani 1 1 d .
H3 H 0.4889 0.3854 0.3231 0.021 Uiso 1 1 calc R
C4 C 0.5305(2) 0.4602(2) 0.43983(17) 0.0197(6) Uani 1 1 d .
H4 H 0.4787 0.5225 0.4305 0.024 Uiso 1 1 calc R
C5 C 0.6000(2) 0.4521(2) 0.51685(17) 0.0226(6) Uani 1 1 d .
H5 H 0.5977 0.5098 0.5598 0.027 Uiso 1 1 calc R
C6 C 0.6732(2) 0.3594(3) 0.53095(17) 0.0238(6) Uani 1 1 d .
H6 H 0.7204 0.3534 0.5841 0.029 Uiso 1 1 calc R
C7 C 0.6785(2) 0.2754(2) 0.46864(16) 0.0177(7) Uani 1 1 d .
H7 H 0.7285 0.2119 0.4792 0.021 Uiso 1 1 calc R
C8 C 0.6165(2) 0.0843(2) 0.20563(16) 0.0131(5) Uani 1 1 d .
C9 C 0.6743(2) 0.1343(2) 0.13309(17) 0.0182(6) Uani 1 1 d .
H9A H 0.6162 0.1706 0.0911 0.022 Uiso 1 1 calc R
H9B H 0.7088 0.0705 0.1031 0.022 Uiso 1 1 calc R
C10 C 0.7651(2) 0.2227(2) 0.16022(18) 0.0225(7) Uani 1 1 d .
H10A H 0.7303 0.2912 0.1829 0.034 Uiso 1 1 calc R
H10B H 0.8033 0.2444 0.1103 0.034 Uiso 1 1 calc R
H10C H 0.8202 0.1898 0.2050 0.034 Uiso 1 1 calc R
C11 C 0.5256(2) -0.0822(2) 0.24204(16) 0.0139(5) Uani 1 1 d .
H11 H 0.4522 -0.0659 0.2651 0.017 Uiso 1 1 calc R
C12 C 0.5347(2) -0.2106(2) 0.21881(17) 0.0150(6) Uani 1 1 d .
C13 C 0.47049(19) -0.2426(3) 0.13274(14) 0.0200(5) Uani 1 1 d .
H13A H 0.4978 -0.1958 0.0872 0.030 Uiso 1 1 calc R
H13B H 0.3896 -0.2282 0.1343 0.030 Uiso 1 1 calc R
H13C H 0.4825 -0.3244 0.1211 0.030 Uiso 1 1 calc R
C14 C 0.66408(19) -0.2363(3) 0.23209(15) 0.0157(6) Uani 1 1 d .
C15 C 0.6905(2) -0.3669(2) 0.23242(19) 0.0244(6) Uani 1 1 d .
H15A H 0.6473 -0.4060 0.2736 0.037 Uiso 1 1 calc R
H15B H 0.7716 -0.3789 0.2492 0.037 Uiso 1 1 calc R
H15C H 0.6694 -0.3986 0.1746 0.037 Uiso 1 1 calc R
C16 C 0.7335(2) -0.1826(2) 0.16588(18) 0.0205(6) Uani 1 1 d .
H16A H 0.7089 -0.2147 0.1087 0.031 Uiso 1 1 calc R
H16B H 0.8139 -0.1999 0.1817 0.031 Uiso 1 1 calc R
H16C H 0.7224 -0.0989 0.1647 0.031 Uiso 1 1 calc R
C17 C 0.6806(2) -0.1819(2) 0.32286(17) 0.0160(5) Uani 1 1 d .
H17 H 0.7604 -0.1824 0.3513 0.019 Uiso 1 1 calc R
C18 C 0.6265(2) -0.0620(2) 0.31209(16) 0.0141(5) Uani 1 1 d .
H18 H 0.5990 -0.0364 0.3672 0.017 Uiso 1 1 calc R
C19 C 0.59612(18) -0.2531(4) 0.37009(14) 0.0185(4) Uani 1 1 d .
H19A H 0.5717 -0.2098 0.4193 0.022 Uiso 1 1 calc R
H19B H 0.6296 -0.3275 0.3910 0.022 Uiso 1 1 calc R
C20 C 0.4959(2) -0.2718(2) 0.29799(16) 0.0189(7) Uani 1 1 d .
H20A H 0.4828 -0.3550 0.2865 0.023 Uiso 1 1 calc R
H20B H 0.4254 -0.2370 0.3142 0.023 Uiso 1 1 calc R
C21 C 0.1770(2) 0.28027(17) 0.11413(15) 0.0112(6) Uani 1 1 d .
C22 C 0.1719(2) 0.1879(2) 0.05020(16) 0.0135(5) Uani 1 1 d .
C23 C 0.0801(2) 0.1873(2) -0.01429(16) 0.0158(5) Uani 1 1 d .
H23 H 0.0241 0.2458 -0.0158 0.019 Uiso 1 1 calc R
C24 C 0.0713(2) 0.1005(2) -0.07613(17) 0.0193(6) Uani 1 1 d .
H24 H 0.0097 0.1003 -0.1206 0.023 Uiso 1 1 calc R
C25 C 0.1523(2) 0.0144(2) -0.07291(17) 0.0215(6) Uani 1 1 d .
H25 H 0.1450 -0.0458 -0.1144 0.026 Uiso 1 1 calc R
C26 C 0.2441(2) 0.0154(2) -0.00942(18) 0.0220(6) Uani 1 1 d .
H26 H 0.2998 -0.0434 -0.0078 0.026 Uiso 1 1 calc R
C27 C 0.2541(2) 0.1027(2) 0.05162(16) 0.0176(6) Uani 1 1 d .
H27 H 0.3174 0.1042 0.0946 0.021 Uiso 1 1 calc R
C28 C 0.2200(2) 0.4262(2) 0.20731(15) 0.0105(5) Uani 1 1 d .
C29 C 0.2672(2) 0.5312(2) 0.16685(16) 0.0153(5) Uani 1 1 d .
H29A H 0.3505 0.5309 0.1807 0.018 Uiso 1 1 calc R
H29B H 0.2381 0.6009 0.1935 0.018 Uiso 1 1 calc R
C30 C 0.2391(2) 0.5402(2) 0.06967(16) 0.0195(6) Uani 1 1 d .
H30A H 0.2747 0.4762 0.0419 0.029 Uiso 1 1 calc R
H30B H 0.2677 0.6135 0.0497 0.029 Uiso 1 1 calc R
H30C H 0.1569 0.5367 0.0547 0.029 Uiso 1 1 calc R
C31 C 0.1678(2) 0.3588(2) 0.33529(15) 0.0113(5) Uani 1 1 d .
H31 H 0.2023 0.2820 0.3509 0.014 Uiso 1 1 calc R
C32 C 0.1209(2) 0.4137(2) 0.41246(16) 0.0140(5) Uani 1 1 d .
C33 C 0.2100(2) 0.4685(2) 0.47631(17) 0.0220(6) Uani 1 1 d .
H33A H 0.2462 0.5320 0.4484 0.033 Uiso 1 1 calc R
H33B H 0.2670 0.4108 0.4966 0.033 Uiso 1 1 calc R
H33C H 0.1745 0.4984 0.5254 0.033 Uiso 1 1 calc R
C34 C 0.0207(2) 0.4913(2) 0.37219(16) 0.0162(5) Uani 1 1 d .
C35 C -0.0558(2) 0.5330(2) 0.43828(18) 0.0246(6) Uani 1 1 d .
H35A H -0.0845 0.4664 0.4676 0.037 Uiso 1 1 calc R
H35B H -0.1195 0.5765 0.4088 0.037 Uiso 1 1 calc R
H35C H -0.0123 0.5827 0.4807 0.037 Uiso 1 1 calc R
C36 C 0.0553(2) 0.6002(2) 0.32577(18) 0.0207(6) Uani 1 1 d .
H36A H -0.0127 0.6407 0.3001 0.031 Uiso 1 1 calc R
H36B H 0.1016 0.5785 0.2803 0.031 Uiso 1 1 calc R
H36C H 0.0991 0.6510 0.3673 0.031 Uiso 1 1 calc R
C37 C -0.0327(2) 0.3936(2) 0.31371(17) 0.0176(5) Uani 1 1 d .
H37 H -0.1027 0.4155 0.2755 0.021 Uiso 1 1 calc R
C38 C 0.0643(2) 0.3462(2) 0.26649(16) 0.0128(5) Uani 1 1 d .
H38 H 0.0510 0.2636 0.2502 0.015 Uiso 1 1 calc R
C39 C -0.0487(2) 0.2970(2) 0.37984(17) 0.0214(6) Uani 1 1 d .
H39A H -0.1198 0.3079 0.4062 0.026 Uiso 1 1 calc R
H39B H -0.0496 0.2199 0.3525 0.026 Uiso 1 1 calc R
C40 C 0.0558(2) 0.3115(2) 0.44737(17) 0.0210(6) Uani 1 1 d .
H40A H 0.1026 0.2407 0.4516 0.025 Uiso 1 1 calc R
H40B H 0.0329 0.3295 0.5048 0.025 Uiso 1 1 calc R
C41 C 0.0889(3) 0.9643(3) 0.2158(2) 0.0295(7) Uani 1 1 d .
H41 H 0.1461 1.0277 0.2173 0.035 Uiso 1 1 calc R

loop_
_atom_site_aniso_label
_atom_site_aniso_U_11
_atom_site_aniso_U_22
_atom_site_aniso_U_33
_atom_site_aniso_U_23
_atom_site_aniso_U_13
_atom_site_aniso_U_12
Pt1 0.00970(4) 0.01002(4) 0.00838(4) 0.00027(5) 0.00006(2) -0.00081(5)
Cl1 0.0193(3) 0.0198(3) 0.0275(4) 0.0100(3) 0.0090(3) 0.0002(3)
Cl2 0.0161(3) 0.0143(3) 0.0172(3) 0.0056(2) 0.0053(2) 0.0020(2)
Cl3 0.0577(6) 0.0280(5) 0.0796(7) 0.0113(4) 0.0260(5) 0.0159(4)
Cl4 0.0271(4) 0.0556(5) 0.0496(5) 0.0239(4) -0.0004(4) -0.0056(4)
Cl5 0.0691(7) 0.0696(8) 0.0384(6) -0.0002(5) 0.0194(5) 0.0057(6)
O1 0.0118(9) 0.0138(9) 0.0166(9) -0.0032(7) -0.0032(7) 0.0023(7)
O2 0.0158(9) 0.0122(9) 0.0129(9) -0.0018(7) 0.0003(7) -0.0037(7)
O3 0.0119(9) 0.0172(9) 0.0094(8) -0.0045(7) -0.0006(7) 0.0015(7)
O4 0.0150(9) 0.0125(9) 0.0085(8) -0.0001(6) 0.0008(7) -0.0009(7)
N1 0.0103(11) 0.0124(11) 0.0115(11) -0.0009(8) 0.0018(8) -0.0017(8)
N2 0.0162(11) 0.0103(10) 0.0139(11) -0.0047(8) -0.0010(9) -0.0016(8)
N3 0.0127(11) 0.0086(10) 0.0086(10) -0.0001(8) 0.0018(8) -0.0008(8)
N4 0.0136(11) 0.0131(11) 0.0090(10) -0.0029(8) -0.0015(8) -0.0025(8)
C1 0.0087(12) 0.0117(12) 0.0184(14) 0.0041(10) 0.0038(10) -0.0014(9)
C2 0.0117(12) 0.0167(15) 0.0132(12) -0.0008(9) 0.0018(10) -0.0049(8)
C3 0.0217(15) 0.0143(13) 0.0147(13) -0.0016(10) -0.0011(11) 0.0002(10)
C4 0.0220(15) 0.0156(14) 0.0216(15) -0.0024(11) 0.0031(11) -0.0004(11)
C5 0.0285(16) 0.0249(15) 0.0158(14) -0.0079(11) 0.0083(12) -0.0082(12)
C6 0.0223(15) 0.0379(17) 0.0109(13) -0.0019(12) 0.0007(11) -0.0072(12)
C7 0.0179(13) 0.020(2) 0.0157(12) 0.0011(9) 0.0035(10) -0.0015(9)
C8 0.0119(13) 0.0123(13) 0.0148(13) -0.0034(10) 0.0001(10) -0.0019(9)
C9 0.0193(14) 0.0198(14) 0.0163(13) 0.0008(11) 0.0054(11) 0.0015(11)
C10 0.0216(14) 0.0207(19) 0.0265(14) -0.0006(10) 0.0092(11) -0.0053(10)
C11 0.0120(13) 0.0155(13) 0.0139(13) -0.0007(10) 0.0006(10) 0.0010(9)
C12 0.0137(13) 0.0146(13) 0.0170(13) -0.0040(9) 0.0025(10) -0.0007(9)
C13 0.0219(12) 0.0182(13) 0.0197(11) -0.0059(17) 0.0018(9) -0.0044(16)
C14 0.0139(11) 0.0138(16) 0.0199(11) -0.0031(12) 0.0042(9) 0.0007(12)
C15 0.0227(15) 0.0176(14) 0.0344(17) -0.0050(12) 0.0093(13) 0.0005(11)
C16 0.0186(15) 0.0179(14) 0.0268(15) -0.0045(11) 0.0100(12) 0.0000(10)
C17 0.0124(13) 0.0156(14) 0.0193(14) -0.0005(10) -0.0016(10) 0.0022(10)
C18 0.0129(13) 0.0155(13) 0.0138(13) -0.0033(10) 0.0013(10) -0.0018(10)
C19 0.0236(12) 0.0131(11) 0.0186(11) -0.0004(18) 0.0014(9) 0.0032(18)
C20 0.0175(13) 0.019(2) 0.0215(12) 0.0001(10) 0.0054(10) -0.0018(10)
C21 0.0117(12) 0.0113(16) 0.0105(11) 0.0038(8) 0.0012(9) -0.0004(8)
C22 0.0160(13) 0.0133(13) 0.0116(13) -0.0002(10) 0.0030(10) -0.0043(10)
C23 0.0171(14) 0.0179(14) 0.0123(13) -0.0015(10) 0.0010(10) -0.0037(10)
C24 0.0197(14) 0.0237(15) 0.0143(13) -0.0027(11) 0.0002(11) -0.0088(11)
C25 0.0265(16) 0.0222(15) 0.0160(14) -0.0069(11) 0.0033(11) -0.0073(11)
C26 0.0241(16) 0.0195(15) 0.0227(15) -0.0052(11) 0.0041(12) 0.0041(11)
C27 0.0179(14) 0.0198(14) 0.0142(13) -0.0023(10) -0.0016(11) 0.0000(10)
C28 0.0109(12) 0.0111(12) 0.0090(12) -0.0005(9) -0.0016(9) 0.0009(9)
C29 0.0180(14) 0.0134(13) 0.0148(13) 0.0001(10) 0.0033(10) -0.0021(10)
C30 0.0252(15) 0.0177(14) 0.0158(14) 0.0046(10) 0.0036(11) -0.0005(11)
C31 0.0143(13) 0.0088(12) 0.0109(12) 0.0031(9) 0.0022(10) -0.0016(9)
C32 0.0185(14) 0.0132(13) 0.0107(12) 0.0007(9) 0.0026(10) -0.0005(10)
C33 0.0235(15) 0.0296(16) 0.0124(13) -0.0032(11) 0.0002(11) -0.0004(12)
C34 0.0186(14) 0.0182(14) 0.0126(13) -0.0014(10) 0.0048(10) 0.0017(10)
C35 0.0298(17) 0.0235(15) 0.0216(15) -0.0038(12) 0.0086(13) 0.0073(12)
C36 0.0281(16) 0.0135(14) 0.0204(15) 0.0027(12) 0.0024(12) 0.0060(11)
C37 0.0137(13) 0.0219(14) 0.0177(14) -0.0022(11) 0.0036(11) 0.0035(10)
C38 0.0140(13) 0.0127(13) 0.0120(12) -0.0009(10) 0.0026(10) -0.0027(9)
C39 0.0213(15) 0.0235(14) 0.0212(14) -0.0045(11) 0.0098(12) -0.0072(10)
C40 0.0298(16) 0.0170(14) 0.0174(14) 0.0022(11) 0.0084(12) -0.0011(11)
C41 0.0265(17) 0.0266(16) 0.0361(18) 0.0065(13) 0.0065(14) 0.0009(12)

loop_
_atom_type_symbol
_atom_type_description
_atom_type_scat_dispersion_real
_atom_type_scat_dispersion_imag
_atom_type_scat_source
C C 0.0033 0.0016 'International Tables Vol C Tables 4.2.6.8 and 6.1.1.4'
H H 0.0000 0.0000 'International Tables Vol C Tables 4.2.6.8 and 6.1.1.4'
N N 0.0061 0.0033 'International Tables Vol C Tables 4.2.6.8 and 6.1.1.4'
O O 0.0106 0.0060 'International Tables Vol C Tables 4.2.6.8 and 6.1.1.4'
Cl Cl 0.1484 0.1585 'International Tables Vol C Tables 4.2.6.8 and 6.1.1.4'
Pt Pt -1.7033 8.3905 'International Tables Vol C Tables 4.2.6.8 and 6.1.1.4'

loop_
_geom_angle_atom_site_label_1
_geom_angle_atom_site_label_2
_geom_angle_atom_site_label_3
_geom_angle
_geom_angle_publ_flag
N3 Pt1 N1 175.98(8) yes
N3 Pt1 Cl1 91.46(6) ?
N1 Pt1 Cl1 91.97(6) ?
N3 Pt1 Cl2 88.74(6) ?
N1 Pt1 Cl2 87.85(6) ?
Cl1 Pt1 Cl2 179.55(2) yes
C1 O1 N2 107.02(17) ?
C8 O2 C11 109.88(18) ?
C21 O3 N4 106.59(17) ?
C28 O4 C31 108.67(17) ?
C1 N1 C8 108.0(2) ?
C1 N1 Pt1 128.51(17) ?
C8 N1 Pt1 123.36(15) ?
O1 N2 C8 103.00(17) ?
O1 N2 C18 107.11(17) yes
C8 N2 C18 105.32(19) ?
C21 N3 C28 107.48(19) ?
C21 N3 Pt1 130.88(16) ?
C28 N3 Pt1 121.48(15) ?
O3 N4 C28 103.02(16) ?
O3 N4 C38 106.61(17) yes
C28 N4 C38 104.37(18) ?
N1 C1 O1 113.9(2) ?
N1 C1 C2 131.1(2) ?
O1 C1 C2 114.9(2) ?
C3 C2 C7 119.0(2) ?
C3 C2 C1 122.3(2) ?
C7 C2 C1 118.7(2) ?
C4 C3 C2 120.4(2) ?
C4 C3 H3 119.8 ?
C2 C3 H3 119.8 ?
C3 C4 C5 120.4(3) ?
C3 C4 H4 119.8 ?
C5 C4 H4 119.8 ?
C4 C5 C6 119.6(2) ?
C4 C5 H5 120.2 ?
C6 C5 H5 120.2 ?
C7 C6 C5 120.9(3) ?
C7 C6 H6 119.5 ?
C5 C6 H6 119.5 ?
C6 C7 C2 119.7(2) ?
C6 C7 H7 120.1 ?
C2 C7 H7 120.1 ?
O2 C8 N2 105.75(19) ?
O2 C8 N1 113.60(19) yes
N2 C8 N1 102.63(19) ?
O2 C8 C9 109.4(2) ?
N2 C8 C9 114.8(2) ?
N1 C8 C9 110.5(2) ?
C8 C9 C10 115.0(2) ?
C8 C9 H9A 108.5 ?
C10 C9 H9A 108.5 ?
C8 C9 H9B 108.5 ?
C10 C9 H9B 108.5 ?
H9A C9 H9B 107.5 ?
C9 C10 H10A 109.5 ?
C9 C10 H10B 109.5 ?
H10A C10 H10B 109.5 ?
C9 C10 H10C 109.5 ?
H10A C10 H10C 109.5 ?
H10B C10 H10C 109.5 ?
O2 C11 C12 114.9(2) ?
O2 C11 C18 104.98(19) ?
C12 C11 C18 104.08(19) ?
O2 C11 H11 110.8 ?
C12 C11 H11 110.8 ?
C18 C11 H11 110.8 ?
C13 C12 C11 113.8(2) ?
C13 C12 C20 115.6(2) ?
C11 C12 C20 102.8(2) ?
C13 C12 C14 117.5(2) ?
C11 C12 C14 104.4(2) ?
C20 C12 C14 100.8(2) ?
C12 C13 H13A 109.5 ?
C12 C13 H13B 109.5 ?
H13A C13 H13B 109.5 ?
C12 C13 H13C 109.5 ?
H13A C13 H13C 109.5 ?
H13B C13 H13C 109.5 ?
C16 C14 C17 115.7(2) ?
C16 C14 C15 106.0(2) ?
C17 C14 C15 113.1(2) ?
C16 C14 C12 115.8(2) ?
C17 C14 C12 93.65(19) ?
C15 C14 C12 112.6(2) ?
C14 C15 H15A 109.5 ?
C14 C15 H15B 109.5 ?
H15A C15 H15B 109.5 ?
C14 C15 H15C 109.5 ?
H15A C15 H15C 109.5 ?
H15B C15 H15C 109.5 ?
C14 C16 H16A 109.5 ?
C14 C16 H16B 109.5 ?
H16A C16 H16B 109.5 ?
C14 C16 H16C 109.5 ?
H16A C16 H16C 109.5 ?
H16B C16 H16C 109.5 ?
C18 C17 C14 105.2(2) ?
C18 C17 C19 104.4(2) ?
C14 C17 C19 101.4(2) ?
C18 C17 H17 114.8 ?
C14 C17 H17 114.8 ?
C19 C17 H17 114.8 ?
N2 C18 C17 117.4(2) ?
N2 C18 C11 104.6(2) ?
C17 C18 C11 102.85(19) ?
N2 C18 H18 110.5 ?
C17 C18 H18 110.5 ?
C11 C18 H18 110.5 ?
C17 C19 C20 102.39(19) ?
C17 C19 H19A 111.3 ?
C20 C19 H19A 111.3 ?
C17 C19 H19B 111.3 ?
C20 C19 H19B 111.3 ?
H19A C19 H19B 109.2 ?
C12 C20 C19 103.9(2) ?
C12 C20 H20A 111.0 ?
C19 C20 H20A 111.0 ?
C12 C20 H20B 111.0 ?
C19 C20 H20B 111.0 ?
H20A C20 H20B 109.0 ?
N3 C21 O3 114.1(2) ?
N3 C21 C22 131.1(2) ?
O3 C21 C22 114.8(2) ?
C27 C22 C23 119.9(2) ?
C27 C22 C21 122.5(2) ?
C23 C22 C21 117.6(2) ?
C24 C23 C22 119.6(2) ?
C24 C23 H23 120.2 ?
C22 C23 H23 120.2 ?
C25 C24 C23 120.0(2) ?
C25 C24 H24 120.0 ?
C23 C24 H24 120.0 ?
C24 C25 C26 120.4(2) ?
C24 C25 H25 119.8 ?
C26 C25 H25 119.8 ?
C27 C26 C25 119.7(2) ?
C27 C26 H26 120.1 ?
C25 C26 H26 120.1 ?
C26 C27 C22 120.3(2) ?
C26 C27 H27 119.8 ?
C22 C27 H27 119.8 ?
O4 C28 N4 105.96(18) yes
O4 C28 N3 113.96(18) ?
N4 C28 N3 102.16(18) ?
O4 C28 C29 109.28(19) ?
N4 C28 C29 114.5(2) ?
N3 C28 C29 110.86(19) ?
C28 C29 C30 115.1(2) ?
C28 C29 H29A 108.5 ?
C30 C29 H29A 108.5 ?
C28 C29 H29B 108.5 ?
C30 C29 H29B 108.5 ?
H29A C29 H29B 107.5 ?
C29 C30 H30A 109.5 ?
C29 C30 H30B 109.5 ?
H30A C30 H30B 109.5 ?
C29 C30 H30C 109.5 ?
H30A C30 H30C 109.5 ?
H30B C30 H30C 109.5 ?
O4 C31 C32 114.02(19) ?
O4 C31 C38 104.93(18) ?
C32 C31 C38 104.74(19) ?
O4 C31 H31 110.9 ?
C32 C31 H31 110.9 ?
C38 C31 H31 110.9 ?
C33 C32 C31 113.9(2) ?
C33 C32 C40 115.6(2) ?
C31 C32 C40 101.63(19) ?
C33 C32 C34 117.8(2) ?
C31 C32 C34 104.70(19) ?
C40 C32 C34 101.1(2) ?
C32 C33 H33A 109.5 ?
C32 C33 H33B 109.5 ?
H33A C33 H33B 109.5 ?
C32 C33 H33C 109.5 ?
H33A C33 H33C 109.5 ?
H33B C33 H33C 109.5 ?
C35 C34 C36 105.7(2) ?
C35 C34 C37 113.2(2) ?
C36 C34 C37 116.0(2) ?
C35 C34 C32 113.2(2) ?
C36 C34 C32 115.4(2) ?
C37 C34 C32 93.30(19) ?
C34 C35 H35A 109.5 ?
C34 C35 H35B 109.5 ?
H35A C35 H35B 109.5 ?
C34 C35 H35C 109.5 ?
H35A C35 H35C 109.5 ?
H35B C35 H35C 109.5 ?
C34 C36 H36A 109.5 ?
C34 C36 H36B 109.5 ?
H36A C36 H36B 109.5 ?
C34 C36 H36C 109.5 ?
H36A C36 H36C 109.5 ?
H36B C36 H36C 109.5 ?
C38 C37 C34 105.3(2) ?
C38 C37 C39 102.6(2) ?
C34 C37 C39 102.1(2) ?
C38 C37 H37 115.1 ?
C34 C37 H37 115.1 ?
C39 C37 H37 115.1 ?
N4 C38 C37 116.6(2) ?
N4 C38 C31 104.21(18) ?
C37 C38 C31 102.4(2) ?
N4 C38 H38 111.0 ?
C37 C38 H38 111.0 ?
C31 C38 H38 111.0 ?
C40 C39 C37 103.0(2) ?
C40 C39 H39A 111.2 ?
C37 C39 H39A 111.2 ?
C40 C39 H39B 111.2 ?
C37 C39 H39B 111.2 ?
H39A C39 H39B 109.1 ?
C39 C40 C32 103.8(2) ?
C39 C40 H40A 111.0 ?
C32 C40 H40A 111.0 ?
C39 C40 H40B 111.0 ?
C32 C40 H40B 111.0 ?
H40A C40 H40B 109.0 ?
Cl4 C41 Cl3 110.63(18) ?
Cl4 C41 Cl5 110.78(16) ?
Cl3 C41 Cl5 109.89(17) ?
Cl4 C41 H41 108.5 ?
Cl3 C41 H41 108.5 ?
Cl5 C41 H41 108.5 ?

loop_
_geom_bond_atom_site_label_1
_geom_bond_atom_site_label_2
_geom_bond_distance
_geom_bond_publ_flag
Pt1 N3 2.002(2) yes
Pt1 N1 2.006(2) yes
Pt1 Cl1 2.2956(6) yes
Pt1 Cl2 2.3121(6) yes
Cl3 C41 1.753(3) ?
Cl4 C41 1.743(3) ?
Cl5 C41 1.757(3) ?
O1 C1 1.364(3) yes
O1 N2 1.467(3) yes
O2 C8 1.391(3) yes
O2 C11 1.440(3) yes
O3 C21 1.363(3) yes
O3 N4 1.462(2) yes
O4 C28 1.379(3) yes
O4 C31 1.448(3) yes
N1 C1 1.282(3) yes
N1 C8 1.506(3) yes
N2 C8 1.486(3) yes
N2 C18 1.494(3) yes
N3 C21 1.283(3) yes
N3 C28 1.506(3) yes
N4 C28 1.483(3) yes
N4 C38 1.496(3) yes
C1 C2 1.460(3) ?
C2 C3 1.399(3) ?
C2 C7 1.402(4) ?
C3 C4 1.382(4) ?
C3 H3 0.9500 ?
C4 C5 1.383(4) ?
C4 H4 0.9500 ?
C5 C6 1.385(4) ?
C5 H5 0.9500 ?
C6 C7 1.384(4) ?
C6 H6 0.9500 ?
C7 H7 0.9500 ?
C8 C9 1.507(3) ?
C9 C10 1.515(4) ?
C9 H9A 0.9900 ?
C9 H9B 0.9900 ?
C10 H10A 0.9800 ?
C10 H10B 0.9800 ?
C10 H10C 0.9800 ?
C11 C12 1.540(3) ?
C11 C18 1.546(4) ?
C11 H11 1.0000 ?
C12 C13 1.514(3) ?
C12 C20 1.542(3) ?
C12 C14 1.558(3) ?
C13 H13A 0.9800 ?
C13 H13B 0.9800 ?
C13 H13C 0.9800 ?
C14 C16 1.529(4) ?
C14 C17 1.544(4) ?
C14 C15 1.548(4) ?
C15 H15A 0.9800 ?
C15 H15B 0.9800 ?
C15 H15C 0.9800 ?
C16 H16A 0.9800 ?
C16 H16B 0.9800 ?
C16 H16C 0.9800 ?
C17 C18 1.534(3) ?
C17 C19 1.553(4) ?
C17 H17 1.0000 ?
C18 H18 1.0000 ?
C19 C20 1.558(3) ?
C19 H19A 0.9900 ?
C19 H19B 0.9900 ?
C20 H20A 0.9900 ?
C20 H20B 0.9900 ?
C21 C22 1.461(3) ?
C22 C27 1.389(4) ?
C22 C23 1.398(4) ?
C23 C24 1.390(3) ?
C23 H23 0.9500 ?
C24 C25 1.386(4) ?
C24 H24 0.9500 ?
C25 C26 1.388(4) ?
C25 H25 0.9500 ?
C26 C27 1.386(4) ?
C26 H26 0.9500 ?
C27 H27 0.9500 ?
C28 C29 1.510(3) ?
C29 C30 1.520(3) ?
C29 H29A 0.9900 ?
C29 H29B 0.9900 ?
C30 H30A 0.9800 ?
C30 H30B 0.9800 ?
C30 H30C 0.9800 ?
C31 C32 1.525(3) ?
C31 C38 1.545(3) ?
C31 H31 1.0000 ?
C32 C33 1.509(4) ?
C32 C40 1.550(3) ?
C32 C34 1.567(4) ?
C33 H33A 0.9800 ?
C33 H33B 0.9800 ?
C33 H33C 0.9800 ?
C34 C35 1.530(3) ?
C34 C36 1.536(4) ?
C34 C37 1.546(4) ?
C35 H35A 0.9800 ?
C35 H35B 0.9800 ?
C35 H35C 0.9800 ?
C36 H36A 0.9800 ?
C36 H36B 0.9800 ?
C36 H36C 0.9800 ?
C37 C38 1.541(3) ?
C37 C39 1.550(4) ?
C37 H37 1.0000 ?
C38 H38 1.0000 ?
C39 C40 1.544(4) ?
C39 H39A 0.9900 ?
C39 H39B 0.9900 ?
C40 H40A 0.9900 ?
C40 H40B 0.9900 ?
C41 H41 1.0000 ?
